data_4133792
loop_
_publ_author_name
'Chen, Zhijie'
'Thiam, Zeynabou'
'Shkurenko, Aleksander'
'Weselinski, Lukasz J.'
'Adil, Karim'
'Jiang, Hao'
'Alezi, Dalal'
'Assen, Ayalew H.'
'O'Keeffe, Michael'
'Eddaoudi, Mohamed'

_publ_section_title
;
 Enriching the Reticular Chemistry Repertoire with Minimal Edge-Transitive
 Related Nets: Access to Highly Coordinated Metal-Organic Frameworks Based
 on Double Six-Membered Rings as Net-Coded Building Units.
;
_journal_issue 51
_journal_name_full 'Journal of the American Chemical Society'
_journal_page_first 20480
_journal_page_last 20489
_journal_paper_doi 10.1021/jacs.9b11260
_journal_volume 141
_journal_year 2019
_chemical_formula_moiety '5(C2 H8 N 1+), (C138 H140 Dy15 N26 Na2 O79 5-)'
_chemical_formula_sum 'C148 H180 Dy15 N31 Na2 O79'
_chemical_formula_weight 6140.70
_space_group_crystal_system hexagonal
_space_group_IT_number 194
_space_group_name_Hall '-P 6c 2c'
_space_group_name_H-M_alt 'P 63/m m c'
_atom_sites_solution_hydrogens geom
_atom_sites_solution_primary direct
_atom_sites_solution_secondary difmap
_audit_creation_method SHELXL-2014/7
_cell_angle_alpha 90
_cell_angle_beta 90
_cell_angle_gamma 120
_cell_formula_units_Z 2
_cell_length_a 22.6832(9)
_cell_length_b 22.6832(9)
_cell_length_c 50.192(2)
_cell_measurement_reflns_used 9921
_cell_measurement_temperature 100.0(1)
_cell_measurement_theta_max 52.00
_cell_measurement_theta_min 2.86
_cell_volume 22365.3(15)
_computing_cell_refinement 'SAINT v7.68A (Bruker AXS Inc., 2009)'
_computing_data_collection 'Bruker APEX2 v2009.3-0 (Bruker AXS Inc., 2009)'
_computing_data_reduction 'SAINT v7.68A (Bruker AXS Inc., 2009)'
_computing_molecular_graphics 'DIAMOND (Crystal Impact GbR, 2009'
_computing_structure_refinement 'SHELXS (Sheldrick, 2014)'
_computing_structure_solution 'SHELXL (Sheldrick, 2014)'
_diffrn_ambient_temperature 100.0(1)
_diffrn_detector_area_resol_mean 8.3
_diffrn_measured_fraction_theta_full 0.997
_diffrn_measured_fraction_theta_max 0.957
_diffrn_measurement_device_type 'Bruker X8 PROSPECTOR APEX2 CCD'
_diffrn_measurement_method '\f and \w scans'
_diffrn_radiation_monochromator mirrors
_diffrn_radiation_type CuK\a
_diffrn_radiation_wavelength 1.54178
_diffrn_reflns_av_R_equivalents 0.0747
_diffrn_reflns_av_unetI/netI 0.0461
_diffrn_reflns_Laue_measured_fraction_full 0.997
_diffrn_reflns_Laue_measured_fraction_max 0.957
_diffrn_reflns_limit_h_max 22
_diffrn_reflns_limit_h_min -23
_diffrn_reflns_limit_k_max 22
_diffrn_reflns_limit_k_min -21
_diffrn_reflns_limit_l_max 49
_diffrn_reflns_limit_l_min -49
_diffrn_reflns_number 37585
_diffrn_reflns_point_group_measured_fraction_full 0.997
_diffrn_reflns_point_group_measured_fraction_max 0.957
_diffrn_reflns_theta_full 35.112
_diffrn_reflns_theta_max 52.722
_diffrn_reflns_theta_min 1.760
_diffrn_source 'Incoatec I\ms'
_exptl_absorpt_coefficient_mu 13.508
_exptl_absorpt_correction_T_max 0.1263
_exptl_absorpt_correction_T_min 0.0225
_exptl_absorpt_correction_type multi-scan
_exptl_absorpt_process_details
;
SADABS-2016/2 (Bruker,2016/2) was used for absorption correction.
wR2(int) was 0.1562 before and 0.0991 after correction.
The Ratio of minimum to maximum transmission is 0.1781.
The \l/2 correction factor is Not present.
;
_exptl_crystal_colour colorless
_exptl_crystal_density_diffrn 0.912
_exptl_crystal_description 'thin hexagonal plate'
_exptl_crystal_F_000 5858
_exptl_crystal_size_max 0.240
_exptl_crystal_size_mid 0.240
_exptl_crystal_size_min 0.020
_refine_diff_density_max 2.765
_refine_diff_density_min -1.176
_refine_diff_density_rms 0.132
_refine_ls_extinction_method none
_refine_ls_goodness_of_fit_ref 1.901
_refine_ls_hydrogen_treatment constr
_refine_ls_matrix_type full
_refine_ls_number_parameters 239
_refine_ls_number_reflns 4581
_refine_ls_number_restraints 357
_refine_ls_restrained_S_all 1.865
_refine_ls_R_factor_all 0.1499
_refine_ls_R_factor_gt 0.1350
_refine_ls_shift/su_max 0.000
_refine_ls_shift/su_mean 0.000
_refine_ls_structure_factor_coef Fsqd
_refine_ls_weighting_details 'w=1/[\s^2^(Fo^2^)+(0.2000P)^2^] where P=(Fo^2^+2Fc^2^)/3'
_refine_ls_weighting_scheme calc
_refine_ls_wR_factor_gt 0.4270
_refine_ls_wR_factor_ref 0.4365
_reflns_Friedel_coverage 0.000
_reflns_number_gt 3539
_reflns_number_total 4581
_reflns_threshold_expression 'I > 2\s(I)'
_cod_data_source_file ja9b11260_si_006.cif
_cod_data_source_block Dy_urx_MOF_1
_cod_depositor_comments 'Adding full bibliography for 4133792--4133796.cif.'
_cod_original_cell_volume 22365(2)
_cod_database_code 4133792
_shelx_shelxl_version_number 2014/7
_shelx_space_group_comment
;
The symmetry employed for this shelxl refinement is uniquely defined
by the following loop, which should always be used as a source of
symmetry information in preference to the above space-group names.
They are only intended as comments.
;
_shelx_estimated_absorpt_t_min 0.140
_shelx_estimated_absorpt_t_max 0.774
_platon_squeeze_void_probe_radius 1.20

loop_
_space_group_symop_operation_xyz
'x, y, z'
'x-y, x, z+1/2'
'-y, x-y, z'
'-x, -y, z+1/2'
'-x+y, -x, z'
'y, -x+y, z+1/2'
'x-y, -y, -z'
'-x, -x+y, -z'
'y, x, -z'
'-y, -x, -z+1/2'
'-x+y, y, -z+1/2'
'x, x-y, -z+1/2'
'-x, -y, -z'
'-x+y, -x, -z-1/2'
'y, -x+y, -z'
'x, y, -z-1/2'
'x-y, x, -z'
'-y, x-y, -z-1/2'
'-x+y, y, z'
'x, x-y, z'
'-y, -x, z'
'y, x, z-1/2'
'x-y, -y, z-1/2'
'-x, -x+y, z-1/2'

loop_
_atom_site_label
_atom_site_type_symbol
_atom_site_fract_x
_atom_site_fract_y
_atom_site_fract_z
_atom_site_U_iso_or_equiv
_atom_site_adp_type
_atom_site_occupancy
_atom_site_site_symmetry_order
_atom_site_calc_flag
_atom_site_refinement_flags_posn
_atom_site_refinement_flags_adp
_atom_site_refinement_flags_occupancy
_atom_site_disorder_assembly
_atom_site_disorder_group
Dy1 Dy 0.5536(2) 0.27682(11) 0.28080(11) 0.0901(18) Uani 0.5 2 d DS TU P A .
Dy2 Dy 0.5543(2) 0.27717(11) 0.29715(10) 0.0894(18) Uani 0.5 2 d DS TU P . .
Dy3 Dy 0.56608(6) 0.43392(6) 0.25725(9) 0.087(2) Uani 0.5 2 d DS TU P . .
Dy4 Dy 0.11654(13) 0.05827(6) 0.46861(3) 0.1583(12) Uani 1 2 d S TU P . .
O1H O 0.5408(8) 0.3244(8) 0.2578(4) 0.079(8) Uani 0.5 1 d . U P . .
O2H O 0.6045(4) 0.3955(4) 0.2821(5) 0.089(7) Uani 0.5 2 d DS TU P . .
O3H O 0.6041(4) 0.3959(4) 0.2969(5) 0.089(7) Uani 0.5 2 d DS TU P . .
O4H O 0.0557(5) 0.1114(10) 0.4857(3) 0.140(5) Uani 1 2 d S TU P . .
H4H H 0.0766 0.1532 0.4799 0.168 Uiso 1 2 calc R U P . .
O5H O 0.0000 0.0000 0.4589(6) 0.160(7) Uani 1 6 d S TU P . .
H5H H 0.0000 0.0000 0.4416 0.192 Uiso 1 6 calc R U P . .
O1HW O 0.5787(13) 0.2893(6) 0.3243(3) 0.109(7) Uani 0.5 2 d DS TU P . .
O2HW O 0.5768(13) 0.2884(6) 0.3406(3) 0.109(7) Uani 0.5 2 d DS TU P . .
O1M O 0.6667 0.3333 0.2711(10) 0.070(10) Uani 0.5 6 d DS TU P . .
O2M O 0.6667 0.3333 0.2864(9) 0.070(10) Uani 0.5 6 d DS TU P . .
O1W O 0.4913(18) 0.5087(18) 0.25725(9) 0.27(3) Uani 0.5 2 d S T P . .
O2W O 0.2066(12) 0.1033(6) 0.4337(5) 0.185(10) Uani 1 2 d S T P . .
Na1 Na 0.6667 0.3333 0.3522(4) 0.034(5) Uani 0.5 6 d DS TU P . .
Na2 Na 0.6667 0.3333 0.3669(4) 0.034(5) Uani 0.5 6 d DS TU P . .
O1 O 0.4661(13) 0.2989(16) 0.2907(7) 0.138(9) Uani 0.5 1 d D U P . .
O2 O 0.4749(11) 0.3877(11) 0.2724(6) 0.111(7) Uani 0.5 1 d D U P . .
C1 C 0.4426(8) 0.3370(10) 0.2870(4) 0.123(9) Uani 0.5 1 d D U P A 1
C2 C 0.3759(10) 0.3164(16) 0.3010(7) 0.106(8) Uani 0.5 1 d DG U P A 1
C3 C 0.3413(13) 0.2546(15) 0.3144(7) 0.137(7) Uani 0.5 1 d G U P A 1
H3 H 0.3609 0.2262 0.3158 0.165 Uiso 0.5 1 calc R U P A 1
C4 C 0.2782(13) 0.2344(13) 0.3258(7) 0.137(7) Uani 0.5 1 d G U P A 1
H4 H 0.2545 0.1921 0.3350 0.165 Uiso 0.5 1 calc R U P A 1
C5 C 0.2495(11) 0.2759(15) 0.3238(8) 0.121(8) Uani 0.5 1 d DG U P A 1
C6 C 0.2841(13) 0.3377(14) 0.3104(8) 0.137(7) Uani 0.5 1 d G U P A 1
H6 H 0.2645 0.3661 0.3090 0.165 Uiso 0.5 1 calc R U P A 1
C7 C 0.3473(12) 0.3579(14) 0.2990(8) 0.137(7) Uani 0.5 1 d G U P A 1
H7 H 0.3709 0.4001 0.2899 0.165 Uiso 0.5 1 calc R U P A 1
C8 C 0.1372(9) 0.2744(18) 0.3245(6) 0.117(17) Uani 0.5 2 d DS TU P A 1
H8 H 0.1471 0.2942 0.3073 0.140 Uiso 0.5 2 calc R U P A 1
C9 C 0.1832(7) 0.2599(13) 0.3372(5) 0.118(7) Uani 0.5 1 d D U P A 1
C10 C 0.1683(10) 0.231(2) 0.3625(6) 0.147(7) Uani 0.5 1 d D U P A 1
H10 H 0.1998 0.2211 0.3711 0.176 Uiso 0.5 1 calc R U P A 1
C11 C 0.1079(14) 0.216(3) 0.3755(7) 0.168(10) Uani 0.5 2 d DS TU P A 1
C23 C 0.0860(6) 0.1721(11) 0.4003(4) 0.165(11) Uani 1 2 d DS TU P . .
O3 O 0.4638(13) 0.2949(15) 0.3060(7) 0.138(9) Uani 0.5 1 d D U P . .
O4 O 0.4756(11) 0.3936(11) 0.2867(5) 0.111(7) Uani 0.5 1 d D U P . .
C12 C 0.4519(8) 0.3400(10) 0.2994(5) 0.123(9) Uani 0.5 1 d D U P A 2
C13 C 0.3846(7) 0.3255(12) 0.3105(4) 0.106(8) Uani 0.5 1 d DG U P A 2
C14 C 0.3461(12) 0.2670(12) 0.3255(6) 0.137(7) Uani 0.5 1 d G U P A 2
H14 H 0.3625 0.2364 0.3287 0.165 Uiso 0.5 1 calc R U P A 2
C15 C 0.2837(12) 0.2533(12) 0.3359(6) 0.137(7) Uani 0.5 1 d G U P A 2
H15 H 0.2575 0.2134 0.3462 0.165 Uiso 0.5 1 calc R U P A 2
C16 C 0.2598(10) 0.2981(14) 0.3313(7) 0.114(8) Uani 0.5 1 d DG U P A 2
C17 C 0.2982(12) 0.3566(14) 0.3163(8) 0.137(7) Uani 0.5 1 d G U P A 2
H17 H 0.2819 0.3872 0.3131 0.165 Uiso 0.5 1 calc R U P A 2
C18 C 0.3606(11) 0.3703(13) 0.3059(7) 0.137(7) Uani 0.5 1 d G U P A 2
H18 H 0.3869 0.4102 0.2956 0.165 Uiso 0.5 1 calc R U P A 2
C19 C 0.1521(7) 0.3043(15) 0.3325(6) 0.092(10) Uani 0.5 2 d DS TU P A 2
H19 H 0.1667 0.3334 0.3173 0.111 Uiso 0.5 2 calc R U P A 2
C20 C 0.1939(7) 0.2825(12) 0.3437(4) 0.122(8) Uani 0.5 1 d D U P A 2
C21 C 0.1732(7) 0.2401(13) 0.3659(5) 0.147(7) Uani 0.5 1 d D U P A 2
H21 H 0.2024 0.2259 0.3735 0.176 Uiso 0.5 1 calc R U P A 2
C22 C 0.1094(6) 0.2187(11) 0.3767(4) 0.168(10) Uani 0.5 2 d DS TU P A 2
N1 N 0.1313(7) 0.1564(8) 0.4098(3) 0.160(7) Uani 1 1 d D U . B 2
N2 N 0.0903(6) 0.1227(10) 0.4303(4) 0.174(7) Uani 1 1 d D U . B 2
C1F C 0.2058(14) 0.0000 0.5000 0.193(12) Uani 1 2 d DS TU P . .
H1F H 0.2477 0.0000 0.5000 0.232 Uiso 1 2 calc R U P . .
O1F O 0.1970(9) 0.0246(9) 0.4797(2) 0.167(6) Uani 1 1 d D U . . .

loop_
_atom_site_aniso_label
_atom_site_aniso_U_11
_atom_site_aniso_U_22
_atom_site_aniso_U_33
_atom_site_aniso_U_23
_atom_site_aniso_U_13
_atom_site_aniso_U_12
Dy1 0.0554(17) 0.0546(15) 0.161(5) 0.0053(13) 0.011(3) 0.0277(9)
Dy2 0.0557(18) 0.0550(15) 0.158(5) 0.0048(13) 0.010(3) 0.0278(9)
Dy3 0.0537(10) 0.0537(10) 0.148(6) 0.0018(7) -0.0018(7) 0.0219(9)
Dy4 0.206(2) 0.2015(19) 0.0686(15) 0.0004(5) 0.0008(10) 0.1031(12)
O1H 0.050(8) 0.053(8) 0.13(2) 0.009(8) 0.024(8) 0.021(6)
O2H 0.056(6) 0.056(6) 0.17(2) -0.007(4) 0.007(4) 0.042(7)
O3H 0.056(6) 0.056(6) 0.17(2) -0.007(4) 0.007(4) 0.042(7)
O4H 0.194(7) 0.176(9) 0.043(7) 0.021(6) 0.011(3) 0.088(4)
O5H 0.193(7) 0.193(7) 0.095(12) 0.000 0.000 0.097(4)
O1HW 0.134(14) 0.087(8) 0.123(17) 0.005(7) 0.011(13) 0.067(7)
O2HW 0.134(14) 0.087(8) 0.123(17) 0.005(7) 0.011(13) 0.067(7)
O1M 0.041(7) 0.041(7) 0.13(3) 0.000 0.000 0.020(4)
O2M 0.041(7) 0.041(7) 0.13(3) 0.000 0.000 0.020(4)
O1W 0.19(3) 0.19(3) 0.37(10) -0.04(4) 0.04(4) 0.06(4)
O2W 0.17(2) 0.218(19) 0.149(18) 0.023(7) 0.047(15) 0.087(10)
Na1 0.035(3) 0.035(3) 0.030(15) 0.000 0.000 0.0176(17)
Na2 0.035(3) 0.035(3) 0.030(15) 0.000 0.000 0.0176(17)
O1 0.064(6) 0.086(7) 0.27(3) 0.027(12) 0.032(11) 0.040(6)
O2 0.083(7) 0.071(7) 0.186(19) -0.017(11) 0.016(10) 0.043(6)
C1 0.076(7) 0.086(8) 0.21(2) 0.003(12) 0.015(11) 0.046(7)
C2 0.064(6) 0.097(9) 0.163(18) -0.007(11) -0.011(10) 0.045(7)
C3 0.088(6) 0.120(8) 0.224(16) 0.030(10) 0.024(8) 0.068(6)
C4 0.088(6) 0.120(8) 0.224(16) 0.030(10) 0.024(8) 0.068(6)
C5 0.080(7) 0.111(10) 0.185(16) 0.009(11) 0.003(9) 0.058(7)
C6 0.088(6) 0.120(8) 0.224(16) 0.030(10) 0.024(8) 0.068(6)
C7 0.088(6) 0.120(8) 0.224(16) 0.030(10) 0.024(8) 0.068(6)
C8 0.076(11) 0.11(4) 0.177(16) 0.01(2) 0.005(11) 0.05(2)
C9 0.078(7) 0.108(15) 0.180(11) 0.006(10) 0.000(7) 0.055(9)
C10 0.108(7) 0.166(16) 0.189(11) 0.032(10) 0.012(6) 0.086(9)
C11 0.121(7) 0.21(2) 0.202(13) 0.054(14) 0.027(7) 0.106(11)
C23 0.138(9) 0.18(2) 0.189(13) 0.036(15) 0.018(8) 0.092(12)
O3 0.064(6) 0.086(7) 0.27(3) 0.027(12) 0.032(11) 0.040(6)
O4 0.083(7) 0.071(7) 0.186(19) -0.017(11) 0.016(10) 0.043(6)
C12 0.076(7) 0.086(8) 0.21(2) 0.003(12) 0.015(11) 0.046(7)
C13 0.064(6) 0.097(9) 0.163(18) -0.007(11) -0.011(10) 0.045(7)
C14 0.088(6) 0.120(8) 0.224(16) 0.030(10) 0.024(8) 0.068(6)
C15 0.088(6) 0.120(8) 0.224(16) 0.030(10) 0.024(8) 0.068(6)
C16 0.077(7) 0.102(11) 0.171(17) -0.003(12) -0.006(10) 0.052(8)
C17 0.088(6) 0.120(8) 0.224(16) 0.030(10) 0.024(8) 0.068(6)
C18 0.088(6) 0.120(8) 0.224(16) 0.030(10) 0.024(8) 0.068(6)
C19 0.069(7) 0.07(2) 0.135(16) -0.036(15) -0.018(7) 0.037(11)
C20 0.082(7) 0.125(16) 0.170(13) 0.002(13) -0.004(8) 0.061(10)
C21 0.108(7) 0.166(16) 0.189(11) 0.032(10) 0.012(6) 0.086(9)
C22 0.121(7) 0.21(2) 0.202(13) 0.054(14) 0.027(7) 0.106(11)
N1 0.141(9) 0.190(15) 0.168(11) 0.033(10) 0.019(7) 0.096(10)
N2 0.160(13) 0.204(16) 0.180(12) 0.042(11) 0.035(8) 0.108(12)
C1F 0.240(18) 0.27(3) 0.077(12) 0.003(16) 0.001(8) 0.137(13)
O1F 0.226(15) 0.223(15) 0.059(8) -0.025(8) -0.005(8) 0.118(12)

loop_
_atom_type_symbol
_atom_type_description
_atom_type_scat_dispersion_real
_atom_type_scat_dispersion_imag
_atom_type_scat_source
C C 0.0181 0.0091 'International Tables Vol C Tables 4.2.6.8 and 6.1.1.4'
H H 0.0000 0.0000 'International Tables Vol C Tables 4.2.6.8 and 6.1.1.4'
Dy Dy -9.8046 9.8477 'International Tables Vol C Tables 4.2.6.8 and 6.1.1.4'
N N 0.0311 0.0180 'International Tables Vol C Tables 4.2.6.8 and 6.1.1.4'
Na Na 0.1353 0.1239 'International Tables Vol C Tables 4.2.6.8 and 6.1.1.4'
O O 0.0492 0.0322 'International Tables Vol C Tables 4.2.6.8 and 6.1.1.4'

loop_
_geom_angle_atom_site_label_1
_geom_angle_atom_site_label_2
_geom_angle_atom_site_label_3
_geom_angle
_geom_angle_site_symmetry_1
_geom_angle_site_symmetry_3
Dy1 Dy1 Dy2 0(10) 20 20
Dy1 Dy1 O1HW 0(10) 20 20
Dy2 Dy1 O1HW 11.7(8) 20 20
Dy1 Dy1 O1HW 0(10) 20 .
Dy2 Dy1 O1HW 11.7(8) 20 .
O1HW Dy1 O1HW 0.0(8) 20 .
Dy1 Dy1 O1M 0(10) 20 5_665
Dy2 Dy1 O1M 101.5(15) 20 5_665
O1HW Dy1 O1M 89.7(14) 20 5_665
O1HW Dy1 O1M 89.7(14) . 5_665
Dy1 Dy1 O1M 0(10) 20 19_655
Dy2 Dy1 O1M 101.5(15) 20 19_655
O1HW Dy1 O1M 89.7(14) 20 19_655
O1HW Dy1 O1M 89.7(14) . 19_655
O1M Dy1 O1M 0(2) 5_665 19_655
Dy1 Dy1 O1M 0(10) 20 20
Dy2 Dy1 O1M 101.5(15) 20 20
O1HW Dy1 O1M 89.7(14) 20 20
O1HW Dy1 O1M 89.7(14) . 20
O1M Dy1 O1M 0(2) 5_665 20
O1M Dy1 O1M 0(2) 19_655 20
Dy1 Dy1 O1M 0(10) 20 .
Dy2 Dy1 O1M 101.5(15) 20 .
O1HW Dy1 O1M 89.7(14) 20 .
O1HW Dy1 O1M 89.7(14) . .
O1M Dy1 O1M 0(2) 5_665 .
O1M Dy1 O1M 0(2) 19_655 .
O1M Dy1 O1M 0(2) 20 .
Dy1 Dy1 O1M 0(10) 20 21_665
Dy2 Dy1 O1M 101.5(15) 20 21_665
O1HW Dy1 O1M 89.7(14) 20 21_665
O1HW Dy1 O1M 89.7(14) . 21_665
O1M Dy1 O1M 0(2) 5_665 21_665
O1M Dy1 O1M 0(2) 19_655 21_665
O1M Dy1 O1M 0(2) 20 21_665
O1M Dy1 O1M 0(2) . 21_665
Dy1 Dy1 O1M 0(10) 20 3_655
Dy2 Dy1 O1M 101.5(15) 20 3_655
O1HW Dy1 O1M 89.7(14) 20 3_655
O1HW Dy1 O1M 89.7(14) . 3_655
O1M Dy1 O1M 0(2) 5_665 3_655
O1M Dy1 O1M 0(2) 19_655 3_655
O1M Dy1 O1M 0(2) 20 3_655
O1M Dy1 O1M 0(2) . 3_655
O1M Dy1 O1M 0(2) 21_665 3_655
Dy1 Dy1 O1H 0(10) 20 16_556
Dy2 Dy1 O1H 147.4(4) 20 16_556
O1HW Dy1 O1H 147.5(4) 20 16_556
O1HW Dy1 O1H 147.5(4) . 16_556
O1M Dy1 O1H 85.8(11) 5_665 16_556
O1M Dy1 O1H 85.8(11) 19_655 16_556
O1M Dy1 O1H 85.8(11) 20 16_556
O1M Dy1 O1H 85.8(11) . 16_556
O1M Dy1 O1H 85.8(11) 21_665 16_556
O1M Dy1 O1H 85.8(11) 3_655 16_556
Dy1 Dy1 O1H 0(10) 20 12
Dy2 Dy1 O1H 147.4(4) 20 12
O1HW Dy1 O1H 147.6(4) 20 12
O1HW Dy1 O1H 147.6(4) . 12
O1M Dy1 O1H 85.8(11) 5_665 12
O1M Dy1 O1H 85.8(11) 19_655 12
O1M Dy1 O1H 85.8(11) 20 12
O1M Dy1 O1H 85.8(11) . 12
O1M Dy1 O1H 85.8(11) 21_665 12
O1M Dy1 O1H 85.8(11) 3_655 12
O1H Dy1 O1H 64.1(8) 16_556 12
Dy1 Dy1 O1 0(10) 20 .
Dy2 Dy1 O1 78.5(10) 20 .
O1HW Dy1 O1 87.4(11) 20 .
O1HW Dy1 O1 87.4(11) . .
O1M Dy1 O1 140.0(8) 5_665 .
O1M Dy1 O1 140.0(8) 19_655 .
O1M Dy1 O1 140.0(8) 20 .
O1M Dy1 O1 140.0(8) . .
O1M Dy1 O1 140.0(8) 21_665 .
O1M Dy1 O1 140.0(8) 3_655 .
O1H Dy1 O1 76.0(9) 16_556 .
O1H Dy1 O1 116.0(11) 12 .
Dy1 Dy1 O1 0(10) 20 20
Dy2 Dy1 O1 78.5(11) 20 20
O1HW Dy1 O1 87.4(11) 20 20
O1HW Dy1 O1 87.4(11) . 20
O1M Dy1 O1 140.0(8) 5_665 20
O1M Dy1 O1 140.0(8) 19_655 20
O1M Dy1 O1 140.0(8) 20 20
O1M Dy1 O1 140.0(8) . 20
O1M Dy1 O1 140.0(8) 21_665 20
O1M Dy1 O1 140.0(8) 3_655 20
O1H Dy1 O1 116.0(11) 16_556 20
O1H Dy1 O1 76.0(9) 12 20
O1 Dy1 O1 79.7(15) . 20
Dy1 Dy1 O2H 0(10) 20 21_665
Dy2 Dy1 O2H 88.0(7) 20 21_665
O1HW Dy1 O2H 83.0(7) 20 21_665
O1HW Dy1 O2H 83.0(7) . 21_665
O1M Dy1 O2H 65.7(4) 5_665 21_665
O1M Dy1 O2H 65.7(4) 19_655 21_665
O1M Dy1 O2H 65.7(4) 20 21_665
O1M Dy1 O2H 65.7(4) . 21_665
O1M Dy1 O2H 65.7(4) 21_665 21_665
O1M Dy1 O2H 65.7(4) 3_655 21_665
O1H Dy1 O2H 65.8(7) 16_556 21_665
O1H Dy1 O2H 123.4(8) 12 21_665
O1 Dy1 O2H 74.3(9) . 21_665
O1 Dy1 O2H 152.6(8) 20 21_665
Dy1 Dy1 O2H 0(10) 20 .
Dy2 Dy1 O2H 88.0(7) 20 .
O1HW Dy1 O2H 83.0(7) 20 .
O1HW Dy1 O2H 83.0(7) . .
O1M Dy1 O2H 65.7(4) 5_665 .
O1M Dy1 O2H 65.7(4) 19_655 .
O1M Dy1 O2H 65.7(4) 20 .
O1M Dy1 O2H 65.7(4) . .
O1M Dy1 O2H 65.7(4) 21_665 .
O1M Dy1 O2H 65.7(4) 3_655 .
O1H Dy1 O2H 65.8(7) 16_556 .
O1H Dy1 O2H 123.4(8) 12 .
O1 Dy1 O2H 74.3(9) . .
O1 Dy1 O2H 152.6(8) 20 .
O2H Dy1 O2H 0.0(14) 21_665 .
Dy1 Dy1 O2H 0(10) 20 3_655
Dy2 Dy1 O2H 88.0(7) 20 3_655
O1HW Dy1 O2H 83.0(7) 20 3_655
O1HW Dy1 O2H 83.0(7) . 3_655
O1M Dy1 O2H 65.7(4) 5_665 3_655
O1M Dy1 O2H 65.7(4) 19_655 3_655
O1M Dy1 O2H 65.7(4) 20 3_655
O1M Dy1 O2H 65.7(4) . 3_655
O1M Dy1 O2H 65.7(4) 21_665 3_655
O1M Dy1 O2H 65.7(4) 3_655 3_655
O1H Dy1 O2H 123.4(8) 16_556 3_655
O1H Dy1 O2H 65.8(7) 12 3_655
O1 Dy1 O2H 152.6(8) . 3_655
O1 Dy1 O2H 74.3(9) 20 3_655
O2H Dy1 O2H 129.3(7) 21_665 3_655
O2H Dy1 O2H 129.3(7) . 3_655
Dy1 Dy1 O2H 0(10) 20 20
Dy2 Dy1 O2H 88.0(7) 20 20
O1HW Dy1 O2H 83.0(7) 20 20
O1HW Dy1 O2H 83.0(7) . 20
O1M Dy1 O2H 65.7(4) 5_665 20
O1M Dy1 O2H 65.7(4) 19_655 20
O1M Dy1 O2H 65.7(4) 20 20
O1M Dy1 O2H 65.7(4) . 20
O1M Dy1 O2H 65.7(4) 21_665 20
O1M Dy1 O2H 65.7(4) 3_655 20
O1H Dy1 O2H 123.4(8) 16_556 20
O1H Dy1 O2H 65.8(7) 12 20
O1 Dy1 O2H 152.6(8) . 20
O1 Dy1 O2H 74.3(9) 20 20
O2H Dy1 O2H 129.3(7) 21_665 20
O2H Dy1 O2H 129.3(7) . 20
O2H Dy1 O2H 0.0(13) 3_655 20
Dy1 Dy1 Dy3 0(10) 20 3_655
Dy2 Dy1 Dy3 108.94(12) 20 3_655
O1HW Dy1 Dy3 107.64(15) 20 3_655
O1HW Dy1 Dy3 107.64(15) . 3_655
O1M Dy1 Dy3 82.2(4) 5_665 3_655
O1M Dy1 Dy3 82.2(4) 19_655 3_655
O1M Dy1 Dy3 82.2(4) 20 3_655
O1M Dy1 Dy3 82.2(4) . 3_655
O1M Dy1 Dy3 82.2(4) 21_665 3_655
O1M Dy1 Dy3 82.2(4) 3_655 3_655
O1H Dy1 Dy3 103.5(4) 16_556 3_655
O1H Dy1 Dy3 39.9(4) 12 3_655
O1 Dy1 Dy3 136.3(9) . 3_655
O1 Dy1 Dy3 61.0(6) 20 3_655
O2H Dy1 Dy3 146.4(5) 21_665 3_655
O2H Dy1 Dy3 146.4(5) . 3_655
O2H Dy1 Dy3 29.3(5) 3_655 3_655
O2H Dy1 Dy3 29.3(5) 20 3_655
Dy1 Dy1 Dy2 0(10) 20 16_556
Dy2 Dy1 Dy2 178.8(7) 20 16_556
O1HW Dy1 Dy2 167.1(7) 20 16_556
O1HW Dy1 Dy2 167.1(7) . 16_556
O1M Dy1 Dy2 77.4(12) 5_665 16_556
O1M Dy1 Dy2 77.4(12) 19_655 16_556
O1M Dy1 Dy2 77.4(12) 20 16_556
O1M Dy1 Dy2 77.4(12) . 16_556
O1M Dy1 Dy2 77.4(12) 21_665 16_556
O1M Dy1 Dy2 77.4(12) 3_655 16_556
O1H Dy1 Dy2 32.9(4) 16_556 16_556
O1H Dy1 Dy2 32.9(4) 12 16_556
O1 Dy1 Dy2 102.4(9) . 16_556
O1 Dy1 Dy2 102.4(9) 20 16_556
O2H Dy1 Dy2 91.5(6) 21_665 16_556
O2H Dy1 Dy2 91.5(6) . 16_556
O2H Dy1 Dy2 91.5(6) 3_655 16_556
O2H Dy1 Dy2 91.5(6) 20 16_556
Dy3 Dy1 Dy2 70.97(11) 3_655 16_556
Dy1 Dy1 Dy2 0(9) 20 21_665
Dy2 Dy1 Dy2 77.1(5) 20 21_665
O1HW Dy1 Dy2 67.0(6) 20 21_665
O1HW Dy1 Dy2 67.0(6) . 21_665
O1M Dy1 Dy2 38.5(8) 5_665 21_665
O1M Dy1 Dy2 38.5(8) 19_655 21_665
O1M Dy1 Dy2 38.5(8) 20 21_665
O1M Dy1 Dy2 38.5(8) . 21_665
O1M Dy1 Dy2 38.5(8) 21_665 21_665
O1M Dy1 Dy2 38.5(8) 3_655 21_665
O1H Dy1 Dy2 90.6(4) 16_556 21_665
O1H Dy1 Dy2 121.8(4) 12 21_665
O1 Dy1 Dy2 105.6(9) . 21_665
O1 Dy1 Dy2 153.3(11) 20 21_665
O2H Dy1 Dy2 36.1(4) 21_665 21_665
O2H Dy1 Dy2 36.1(4) . 21_665
O2H Dy1 Dy2 94.2(4) 3_655 21_665
O2H Dy1 Dy2 94.2(4) 20 21_665
Dy3 Dy1 Dy2 118.08(13) 3_655 21_665
Dy2 Dy1 Dy2 101.90(13) 16_556 21_665
Dy1 Dy1 Dy2 0(9) 20 5_665
Dy2 Dy1 Dy2 77.1(5) 20 5_665
O1HW Dy1 Dy2 67.0(6) 20 5_665
O1HW Dy1 Dy2 67.0(6) . 5_665
O1M Dy1 Dy2 38.5(8) 5_665 5_665
O1M Dy1 Dy2 38.5(8) 19_655 5_665
O1M Dy1 Dy2 38.5(8) 20 5_665
O1M Dy1 Dy2 38.5(8) . 5_665
O1M Dy1 Dy2 38.5(8) 21_665 5_665
O1M Dy1 Dy2 38.5(8) 3_655 5_665
O1H Dy1 Dy2 90.6(4) 16_556 5_665
O1H Dy1 Dy2 121.8(4) 12 5_665
O1 Dy1 Dy2 105.6(9) . 5_665
O1 Dy1 Dy2 153.3(11) 20 5_665
O2H Dy1 Dy2 36.1(4) 21_665 5_665
O2H Dy1 Dy2 36.1(4) . 5_665
O2H Dy1 Dy2 94.2(4) 3_655 5_665
O2H Dy1 Dy2 94.2(4) 20 5_665
Dy3 Dy1 Dy2 118.08(13) 3_655 5_665
Dy2 Dy1 Dy2 101.90(13) 16_556 5_665
Dy2 Dy1 Dy2 0.00(19) 21_665 5_665
Dy1 Dy1 Dy2 0(10) 20 3_655
Dy2 Dy1 Dy2 77.1(5) 20 3_655
O1HW Dy1 Dy2 67.0(6) 20 3_655
O1HW Dy1 Dy2 67.0(6) . 3_655
O1M Dy1 Dy2 38.5(8) 5_665 3_655
O1M Dy1 Dy2 38.5(8) 19_655 3_655
O1M Dy1 Dy2 38.5(8) 20 3_655
O1M Dy1 Dy2 38.5(8) . 3_655
O1M Dy1 Dy2 38.5(8) 21_665 3_655
O1M Dy1 Dy2 38.5(8) 3_655 3_655
O1H Dy1 Dy2 121.8(4) 16_556 3_655
O1H Dy1 Dy2 90.6(4) 12 3_655
O1 Dy1 Dy2 153.3(11) . 3_655
O1 Dy1 Dy2 105.6(9) 20 3_655
O2H Dy1 Dy2 94.2(4) 21_665 3_655
O2H Dy1 Dy2 94.2(4) . 3_655
O2H Dy1 Dy2 36.1(4) 3_655 3_655
O2H Dy1 Dy2 36.1(4) 20 3_655
Dy3 Dy1 Dy2 63.35(5) 3_655 3_655
Dy2 Dy1 Dy2 101.90(13) 16_556 3_655
Dy2 Dy1 Dy2 58.34(12) 21_665 3_655
Dy2 Dy1 Dy2 58.34(12) 5_665 3_655
Dy1 Dy1 Dy2 0(10) 20 19_655
Dy2 Dy1 Dy2 77.1(5) 20 19_655
O1HW Dy1 Dy2 67.0(6) 20 19_655
O1HW Dy1 Dy2 67.0(6) . 19_655
O1M Dy1 Dy2 38.5(8) 5_665 19_655
O1M Dy1 Dy2 38.5(8) 19_655 19_655
O1M Dy1 Dy2 38.5(8) 20 19_655
O1M Dy1 Dy2 38.5(8) . 19_655
O1M Dy1 Dy2 38.5(8) 21_665 19_655
O1M Dy1 Dy2 38.5(8) 3_655 19_655
O1H Dy1 Dy2 121.8(4) 16_556 19_655
O1H Dy1 Dy2 90.6(4) 12 19_655
O1 Dy1 Dy2 153.3(11) . 19_655
O1 Dy1 Dy2 105.6(9) 20 19_655
O2H Dy1 Dy2 94.2(4) 21_665 19_655
O2H Dy1 Dy2 94.2(4) . 19_655
O2H Dy1 Dy2 36.1(4) 3_655 19_655
O2H Dy1 Dy2 36.1(4) 20 19_655
Dy3 Dy1 Dy2 63.35(5) 3_655 19_655
Dy2 Dy1 Dy2 101.90(13) 16_556 19_655
Dy2 Dy1 Dy2 58.34(12) 21_665 19_655
Dy2 Dy1 Dy2 58.34(12) 5_665 19_655
Dy2 Dy1 Dy2 0.00(16) 3_655 19_655
Dy2 Dy2 O1HW 0(10) 20 20
Dy2 Dy2 O2HW 0(10) 20 20
O1HW Dy2 O2HW 7.9(9) 20 20
Dy2 Dy2 O2HW 0(10) 20 .
O1HW Dy2 O2HW 7.9(9) 20 .
O2HW Dy2 O2HW 0.0(8) 20 .
Dy2 Dy2 O2M 0(10) 20 19_655
O1HW Dy2 O2M 84.4(16) 20 19_655
O2HW Dy2 O2M 92.2(13) 20 19_655
O2HW Dy2 O2M 92.2(13) . 19_655
Dy2 Dy2 O2M 0(10) 20 5_665
O1HW Dy2 O2M 84.4(16) 20 5_665
O2HW Dy2 O2M 92.2(13) 20 5_665
O2HW Dy2 O2M 92.2(13) . 5_665
O2M Dy2 O2M 0(2) 19_655 5_665
Dy2 Dy2 O2M 0(10) 20 3_655
O1HW Dy2 O2M 84.4(16) 20 3_655
O2HW Dy2 O2M 92.2(13) 20 3_655
O2HW Dy2 O2M 92.2(13) . 3_655
O2M Dy2 O2M 0(2) 19_655 3_655
O2M Dy2 O2M 0(2) 5_665 3_655
Dy2 Dy2 O2M 0(10) 20 20
O1HW Dy2 O2M 84.4(16) 20 20
O2HW Dy2 O2M 92.2(13) 20 20
O2HW Dy2 O2M 92.2(13) . 20
O2M Dy2 O2M 0(2) 19_655 20
O2M Dy2 O2M 0(2) 5_665 20
O2M Dy2 O2M 0(2) 3_655 20
Dy2 Dy2 O2M 0(10) 20 21_665
O1HW Dy2 O2M 84.4(16) 20 21_665
O2HW Dy2 O2M 92.2(13) 20 21_665
O2HW Dy2 O2M 92.2(13) . 21_665
O2M Dy2 O2M 0(2) 19_655 21_665
O2M Dy2 O2M 0(2) 5_665 21_665
O2M Dy2 O2M 0(2) 3_655 21_665
O2M Dy2 O2M 0(2) 20 21_665
Dy2 Dy2 O2M 0(10) 20 .
O1HW Dy2 O2M 84.4(16) 20 .
O2HW Dy2 O2M 92.2(13) 20 .
O2HW Dy2 O2M 92.2(13) . .
O2M Dy2 O2M 0(2) 19_655 .
O2M Dy2 O2M 0(2) 5_665 .
O2M Dy2 O2M 0(2) 3_655 .
O2M Dy2 O2M 0(2) 20 .
O2M Dy2 O2M 0(2) 21_665 .
Dy2 Dy2 O3 0(10) 20 .
O1HW Dy2 O3 94.1(13) 20 .
O2HW Dy2 O3 87.9(11) 20 .
O2HW Dy2 O3 87.9(11) . .
O2M Dy2 O3 142.1(7) 19_655 .
O2M Dy2 O3 142.1(7) 5_665 .
O2M Dy2 O3 142.1(7) 3_655 .
O2M Dy2 O3 142.1(7) 20 .
O2M Dy2 O3 142.1(7) 21_665 .
O2M Dy2 O3 142.1(7) . .
Dy2 Dy2 O3 0(10) 20 20
O1HW Dy2 O3 94.1(13) 20 20
O2HW Dy2 O3 87.9(11) 20 20
O2HW Dy2 O3 87.9(11) . 20
O2M Dy2 O3 142.1(7) 19_655 20
O2M Dy2 O3 142.1(7) 5_665 20
O2M Dy2 O3 142.1(7) 3_655 20
O2M Dy2 O3 142.1(7) 20 20
O2M Dy2 O3 142.1(7) 21_665 20
O2M Dy2 O3 142.1(7) . 20
O3 Dy2 O3 75.9(14) . 20
Dy2 Dy2 O1H 0(10) 20 .
O1HW Dy2 O1H 146.6(5) 20 .
O2HW Dy2 O1H 148.2(4) 20 .
O2HW Dy2 O1H 148.2(4) . .
O2M Dy2 O1H 84.9(10) 19_655 .
O2M Dy2 O1H 84.9(10) 5_665 .
O2M Dy2 O1H 84.9(10) 3_655 .
O2M Dy2 O1H 84.9(10) 20 .
O2M Dy2 O1H 84.9(10) 21_665 .
O2M Dy2 O1H 84.9(10) . .
O3 Dy2 O1H 75.7(9) . .
O3 Dy2 O1H 113.4(11) 20 .
Dy2 Dy2 O1H 0(10) 20 20
O1HW Dy2 O1H 146.6(5) 20 20
O2HW Dy2 O1H 148.2(4) 20 20
O2HW Dy2 O1H 148.2(4) . 20
O2M Dy2 O1H 84.9(10) 19_655 20
O2M Dy2 O1H 84.9(10) 5_665 20
O2M Dy2 O1H 84.9(10) 3_655 20
O2M Dy2 O1H 84.9(10) 20 20
O2M Dy2 O1H 84.9(10) 21_665 20
O2M Dy2 O1H 84.9(10) . 20
O3 Dy2 O1H 113.4(11) . 20
O3 Dy2 O1H 75.7(9) 20 20
O1H Dy2 O1H 63.1(8) . 20
Dy2 Dy2 O3H 0(10) 20 .
O1HW Dy2 O3H 82.3(7) 20 .
O2HW Dy2 O3H 85.5(7) 20 .
O2HW Dy2 O3H 85.5(7) . .
O2M Dy2 O3H 66.0(4) 19_655 .
O2M Dy2 O3H 66.0(4) 5_665 .
O2M Dy2 O3H 66.0(4) 3_655 .
O2M Dy2 O3H 66.0(4) 20 .
O2M Dy2 O3H 66.0(4) 21_665 .
O2M Dy2 O3H 66.0(4) . .
O3 Dy2 O3H 76.2(8) . .
O3 Dy2 O3H 151.5(8) 20 .
O1H Dy2 O3H 64.4(7) . .
O1H Dy2 O3H 121.3(8) 20 .
Dy2 Dy2 O3H 0(10) 20 21_665
O1HW Dy2 O3H 82.3(7) 20 21_665
O2HW Dy2 O3H 85.5(7) 20 21_665
O2HW Dy2 O3H 85.5(7) . 21_665
O2M Dy2 O3H 66.0(4) 19_655 21_665
O2M Dy2 O3H 66.0(4) 5_665 21_665
O2M Dy2 O3H 66.0(4) 3_655 21_665
O2M Dy2 O3H 66.0(4) 20 21_665
O2M Dy2 O3H 66.0(4) 21_665 21_665
O2M Dy2 O3H 66.0(4) . 21_665
O3 Dy2 O3H 76.2(8) . 21_665
O3 Dy2 O3H 151.5(8) 20 21_665
O1H Dy2 O3H 64.4(7) . 21_665
O1H Dy2 O3H 121.3(8) 20 21_665
O3H Dy2 O3H 0.0(13) . 21_665
Dy2 Dy2 O3H 0(10) 20 20
O1HW Dy2 O3H 82.3(7) 20 20
O2HW Dy2 O3H 85.5(7) 20 20
O2HW Dy2 O3H 85.5(7) . 20
O2M Dy2 O3H 66.0(4) 19_655 20
O2M Dy2 O3H 66.0(4) 5_665 20
O2M Dy2 O3H 66.0(4) 3_655 20
O2M Dy2 O3H 66.0(4) 20 20
O2M Dy2 O3H 66.0(4) 21_665 20
O2M Dy2 O3H 66.0(4) . 20
O3 Dy2 O3H 151.5(8) . 20
O3 Dy2 O3H 76.2(8) 20 20
O1H Dy2 O3H 121.3(8) . 20
O1H Dy2 O3H 64.4(7) 20 20
O3H Dy2 O3H 130.7(7) . 20
O3H Dy2 O3H 130.7(7) 21_665 20
Dy2 Dy2 O3H 0(10) 20 3_655
O1HW Dy2 O3H 82.3(7) 20 3_655
O2HW Dy2 O3H 85.5(7) 20 3_655
O2HW Dy2 O3H 85.5(7) . 3_655
O2M Dy2 O3H 66.0(4) 19_655 3_655
O2M Dy2 O3H 66.0(4) 5_665 3_655
O2M Dy2 O3H 66.0(4) 3_655 3_655
O2M Dy2 O3H 66.0(4) 20 3_655
O2M Dy2 O3H 66.0(4) 21_665 3_655
O2M Dy2 O3H 66.0(4) . 3_655
O3 Dy2 O3H 151.5(8) . 3_655
O3 Dy2 O3H 76.2(8) 20 3_655
O1H Dy2 O3H 121.3(8) . 3_655
O1H Dy2 O3H 64.4(7) 20 3_655
O3H Dy2 O3H 130.7(7) . 3_655
O3H Dy2 O3H 130.7(7) 21_665 3_655
O3H Dy2 O3H 0.0(13) 20 3_655
Dy2 Dy2 Dy3 0(10) 20 3_655
O1HW Dy2 Dy3 117.2(3) 20 3_655
O2HW Dy2 Dy3 118.86(15) 20 3_655
O2HW Dy2 Dy3 118.86(15) . 3_655
O2M Dy2 Dy3 79.9(5) 19_655 3_655
O2M Dy2 Dy3 79.9(5) 5_665 3_655
O2M Dy2 Dy3 79.9(5) 3_655 3_655
O2M Dy2 Dy3 79.9(5) 20 3_655
O2M Dy2 Dy3 79.9(5) 21_665 3_655
O2M Dy2 Dy3 79.9(5) . 3_655
O3 Dy2 Dy3 132.1(10) . 3_655
O3 Dy2 Dy3 67.1(6) 20 3_655
O1H Dy2 Dy3 91.8(4) . 3_655
O1H Dy2 Dy3 29.5(4) 20 3_655
O3H Dy2 Dy3 139.2(6) . 3_655
O3H Dy2 Dy3 139.2(6) 21_665 3_655
O3H Dy2 Dy3 35.9(5) 20 3_655
O3H Dy2 Dy3 35.9(5) 3_655 3_655
O1H Dy3 O1H 85.4(8) . 21_665
O1H Dy3 O4 137.7(9) . 21_665
O1H Dy3 O4 82.5(7) 21_665 21_665
O1H Dy3 O4 82.5(7) . .
O1H Dy3 O4 137.7(9) 21_665 .
O4 Dy3 O4 79.8(14) 21_665 .
O1H Dy3 O2 80.4(7) . 16_556
O1H Dy3 O2 137.8(9) 21_665 16_556
O4 Dy3 O2 132.5(6) 21_665 16_556
O4 Dy3 O2 79.5(8) . 16_556
O1H Dy3 O2 137.8(9) . 10_665
O1H Dy3 O2 80.4(7) 21_665 10_665
O4 Dy3 O2 79.5(8) 21_665 10_665
O4 Dy3 O2 132.5(6) . 10_665
O2 Dy3 O2 84.0(14) 16_556 10_665
O1H Dy3 O2H 64.1(5) . 16_556
O1H Dy3 O2H 64.2(6) 21_665 16_556
O4 Dy3 O2H 140.0(7) 21_665 16_556
O4 Dy3 O2H 140.0(7) . 16_556
O2 Dy3 O2H 73.9(8) 16_556 16_556
O2 Dy3 O2H 73.9(8) 10_665 16_556
O1H Dy3 O3H 63.2(6) . .
O1H Dy3 O3H 63.2(6) 21_665 .
O4 Dy3 O3H 75.2(8) 21_665 .
O4 Dy3 O3H 75.2(8) . .
O2 Dy3 O3H 137.6(7) 16_556 .
O2 Dy3 O3H 137.6(7) 10_665 .
O2H Dy3 O3H 105.8(8) 16_556 .
O1H Dy3 O3H 63.2(6) . 21_665
O1H Dy3 O3H 63.2(6) 21_665 21_665
O4 Dy3 O3H 75.2(8) 21_665 21_665
O4 Dy3 O3H 75.2(8) . 21_665
O2 Dy3 O3H 137.6(7) 16_556 21_665
O2 Dy3 O3H 137.6(7) 10_665 21_665
O2H Dy3 O3H 105.8(8) 16_556 21_665
O3H Dy3 O3H 0.0(8) . 21_665
O1H Dy3 O1W 137.3(4) . .
O1H Dy3 O1W 137.3(4) 21_665 .
O4 Dy3 O1W 64.8(6) 21_665 .
O4 Dy3 O1W 64.8(6) . .
O2 Dy3 O1W 67.7(6) 16_556 .
O2 Dy3 O1W 67.7(6) 10_665 .
O2H Dy3 O1W 127.4(5) 16_556 .
O3H Dy3 O1W 126.8(5) . .
O3H Dy3 O1W 126.8(5) 21_665 .
O4H Dy4 O5H 99.5(9) 15_556 .
O4H Dy4 O1F 78.2(4) 15_556 20
O5H Dy4 O1F 134.5(4) . 20
O4H Dy4 O1F 78.2(4) 15_556 .
O5H Dy4 O1F 134.5(4) . .
O1F Dy4 O1F 90.0(8) 20 .
O4H Dy4 O4H 67.7(5) 15_556 5
O5H Dy4 O4H 65.6(6) . 5
O1F Dy4 O4H 143.8(4) 20 5
O1F Dy4 O4H 71.9(6) . 5
O4H Dy4 O4H 67.7(4) 15_556 .
O5H Dy4 O4H 65.6(6) . .
O1F Dy4 O4H 71.9(6) 20 .
O1F Dy4 O4H 143.8(4) . .
O4H Dy4 O4H 104.4(8) 5 .
O4H Dy4 O2W 137.2(8) 15_556 .
O5H Dy4 O2W 123.3(10) . .
O1F Dy4 O2W 72.0(5) 20 .
O1F Dy4 O2W 72.0(5) . .
O4H Dy4 O2W 127.3(4) 5 .
O4H Dy4 O2W 127.3(4) . .
O4H Dy4 N2 135.7(5) 15_556 .
O5H Dy4 N2 70.1(6) . .
O1F Dy4 N2 80.3(6) 20 .
O1F Dy4 N2 140.1(4) . .
O4H Dy4 N2 133.3(6) 5 .
O4H Dy4 N2 68.9(5) . .
O2W Dy4 N2 68.2(5) . .
O4H Dy4 N2 135.7(5) 15_556 20
O5H Dy4 N2 70.1(6) . 20
O1F Dy4 N2 140.1(4) 20 20
O1F Dy4 N2 80.3(6) . 20
O4H Dy4 N2 68.9(5) 5 20
O4H Dy4 N2 133.3(6) . 20
O2W Dy4 N2 68.2(5) . 20
N2 Dy4 N2 82.9(10) . 20
O4H Dy4 Dy4 34.8(2) 15_556 17_556
O5H Dy4 Dy4 83.1(7) . 17_556
O1F Dy4 Dy4 69.3(4) 20 17_556
O1F Dy4 Dy4 111.5(3) . 17_556
O4H Dy4 Dy4 88.1(4) 5 17_556
O4H Dy4 Dy4 33.1(3) . 17_556
O2W Dy4 Dy4 141.1(4) . 17_556
N2 Dy4 Dy4 101.1(4) . 17_556
N2 Dy4 Dy4 150.0(2) 20 17_556
O4H Dy4 Dy4 34.8(2) 15_556 15_556
O5H Dy4 Dy4 83.1(7) . 15_556
O1F Dy4 Dy4 111.5(3) 20 15_556
O1F Dy4 Dy4 69.3(4) . 15_556
O4H Dy4 Dy4 33.1(3) 5 15_556
O4H Dy4 Dy4 88.1(4) . 15_556
O2W Dy4 Dy4 141.1(4) . 15_556
N2 Dy4 Dy4 150.0(2) . 15_556
N2 Dy4 Dy4 101.1(4) 20 15_556
Dy4 Dy4 Dy4 61.20(7) 17_556 15_556
O4H Dy4 Dy4 87.8(4) 15_556 5
O5H Dy4 Dy4 32.1(3) . 5
O1F Dy4 Dy4 158.6(4) 20 5
O1F Dy4 Dy4 102.9(4) . 5
O4H Dy4 Dy4 34.3(4) 5 5
O4H Dy4 Dy4 87.9(4) . 5
O2W Dy4 Dy4 128.0(5) . 5
N2 Dy4 Dy4 99.4(4) . 5
N2 Dy4 Dy4 60.1(2) 20 5
Dy4 Dy4 Dy4 89.998(1) 17_556 5
Dy4 Dy4 Dy4 59.40(3) 15_556 5
Dy1 O1H Dy3 132.7(10) 20 .
Dy1 O1H Dy1 99.9(7) 20 16_556
Dy3 O1H Dy1 118.9(8) . 16_556
Dy1 O1H Dy1 99.9(7) 20 12
Dy3 O1H Dy1 118.9(8) . 12
Dy1 O1H Dy1 0.00(17) 16_556 12
Dy1 O1H Dy2 14.9(3) 20 .
Dy3 O1H Dy2 119.8(8) . .
Dy1 O1H Dy2 114.8(7) 16_556 .
Dy1 O1H Dy2 114.8(7) 12 .
Dy1 O1H Dy2 14.9(3) 20 20
Dy3 O1H Dy2 119.8(8) . 20
Dy1 O1H Dy2 114.8(7) 16_556 20
Dy1 O1H Dy2 114.8(7) 12 20
Dy2 O1H Dy2 0.00(17) . 20
Dy1 O1H Dy3 148.3(10) 20 16_556
Dy3 O1H Dy3 17.8(2) . 16_556
Dy1 O1H Dy3 101.6(7) 16_556 16_556
Dy1 O1H Dy3 101.6(7) 12 16_556
Dy2 O1H Dy3 136.8(8) . 16_556
Dy2 O1H Dy3 136.8(8) 20 16_556
Dy1 O1H Dy3 148.3(10) 20 10_665
Dy3 O1H Dy3 17.8(2) . 10_665
Dy1 O1H Dy3 101.6(7) 16_556 10_665
Dy1 O1H Dy3 101.6(7) 12 10_665
Dy2 O1H Dy3 136.8(8) . 10_665
Dy2 O1H Dy3 136.8(8) 20 10_665
Dy3 O1H Dy3 0.0(2) 16_556 10_665
O2H O2H O3H 0(10) 21_665 21_665
O2H O2H Dy1 0(10) 21_665 21_665
O3H O2H Dy1 92.4(9) 21_665 21_665
O2H O2H Dy1 0(10) 21_665 .
O3H O2H Dy1 92.4(9) 21_665 .
Dy1 O2H Dy1 110.5(7) 21_665 .
O2H O2H Dy1 0(10) 21_665 5_665
O3H O2H Dy1 92.4(9) 21_665 5_665
Dy1 O2H Dy1 0.0(3) 21_665 5_665
Dy1 O2H Dy1 110.5(7) . 5_665
O2H O2H Dy1 0(10) 21_665 20
O3H O2H Dy1 92.4(9) 21_665 20
Dy1 O2H Dy1 110.5(7) 21_665 20
Dy1 O2H Dy1 0.0(3) . 20
Dy1 O2H Dy1 110.5(7) 5_665 20
O2H O2H Dy2 0(10) 21_665 21_665
O3H O2H Dy2 72.8(9) 21_665 21_665
Dy1 O2H Dy2 19.53(16) 21_665 21_665
Dy1 O2H Dy2 109.7(6) . 21_665
Dy1 O2H Dy2 19.53(16) 5_665 21_665
Dy1 O2H Dy2 109.7(6) 20 21_665
O2H O2H Dy2 0(10) 21_665 5_665
O3H O2H Dy2 72.8(9) 21_665 5_665
Dy1 O2H Dy2 19.53(16) 21_665 5_665
Dy1 O2H Dy2 109.7(6) . 5_665
Dy1 O2H Dy2 19.53(16) 5_665 5_665
Dy1 O2H Dy2 109.7(6) 20 5_665
Dy2 O2H Dy2 0.0(3) 21_665 5_665
O2H O2H Dy2 0(10) 21_665 20
O3H O2H Dy2 72.8(9) 21_665 20
Dy1 O2H Dy2 109.7(6) 21_665 20
Dy1 O2H Dy2 19.53(16) . 20
Dy1 O2H Dy2 109.7(6) 5_665 20
Dy1 O2H Dy2 19.53(16) 20 20
Dy2 O2H Dy2 102.4(7) 21_665 20
Dy2 O2H Dy2 102.4(7) 5_665 20
O2H O2H Dy3 0(10) 21_665 10_665
O3H O2H Dy3 141.3(16) 21_665 10_665
Dy1 O2H Dy3 108.9(7) 21_665 10_665
Dy1 O2H Dy3 108.9(7) . 10_665
Dy1 O2H Dy3 108.9(7) 5_665 10_665
Dy1 O2H Dy3 108.9(7) 20 10_665
Dy2 O2H Dy3 125.2(6) 21_665 10_665
Dy2 O2H Dy3 125.2(6) 5_665 10_665
Dy2 O2H Dy3 125.2(6) 20 10_665
O2H O2H Dy3 0(10) 21_665 16_556
O3H O2H Dy3 141.3(16) 21_665 16_556
Dy1 O2H Dy3 108.9(7) 21_665 16_556
Dy1 O2H Dy3 108.9(7) . 16_556
Dy1 O2H Dy3 108.9(7) 5_665 16_556
Dy1 O2H Dy3 108.9(7) 20 16_556
Dy2 O2H Dy3 125.2(6) 21_665 16_556
Dy2 O2H Dy3 125.2(6) 5_665 16_556
Dy2 O2H Dy3 125.2(6) 20 16_556
Dy3 O2H Dy3 0.00(13) 10_665 16_556
O3H O3H Dy2 0(10) 21_665 21_665
O3H O3H Dy2 0(10) 21_665 .
Dy2 O3H Dy2 109.3(7) 21_665 .
O3H O3H Dy2 0(10) 21_665 5_665
Dy2 O3H Dy2 0.0(3) 21_665 5_665
Dy2 O3H Dy2 109.3(7) . 5_665
O3H O3H Dy2 0(10) 21_665 20
Dy2 O3H Dy2 109.3(7) 21_665 20
Dy2 O3H Dy2 0.0(3) . 20
Dy2 O3H Dy2 109.3(7) 5_665 20
O3H O3H Dy1 0(10) 21_665 21_665
Dy2 O3H Dy1 19.28(16) 21_665 21_665
Dy2 O3H Dy1 108.5(7) . 21_665
Dy2 O3H Dy1 19.28(16) 5_665 21_665
Dy2 O3H Dy1 108.5(7) 20 21_665
O3H O3H Dy1 0(10) 21_665 20
Dy2 O3H Dy1 108.5(7) 21_665 20
Dy2 O3H Dy1 19.28(16) . 20
Dy2 O3H Dy1 108.5(7) 5_665 20
Dy2 O3H Dy1 19.28(16) 20 20
Dy1 O3H Dy1 101.4(7) 21_665 20
O3H O3H Dy1 0(10) 21_665 5_665
Dy2 O3H Dy1 19.28(16) 21_665 5_665
Dy2 O3H Dy1 108.5(7) . 5_665
Dy2 O3H Dy1 19.28(16) 5_665 5_665
Dy2 O3H Dy1 108.5(7) 20 5_665
Dy1 O3H Dy1 0.0(3) 21_665 5_665
Dy1 O3H Dy1 101.4(7) 20 5_665
O3H O3H Dy3 0(10) 21_665 .
Dy2 O3H Dy3 110.5(7) 21_665 .
Dy2 O3H Dy3 110.5(7) . .
Dy2 O3H Dy3 110.5(7) 5_665 .
Dy2 O3H Dy3 110.5(7) 20 .
Dy1 O3H Dy3 93.7(7) 21_665 .
Dy1 O3H Dy3 93.7(7) 20 .
Dy1 O3H Dy3 93.7(7) 5_665 .
Dy4 O4H Dy4 112.1(4) 17_556 3
Dy4 O4H Dy4 112.1(4) 17_556 .
Dy4 O4H Dy4 111.4(8) 3 .
Dy4 O5H Dy4 115.8(5) . 5
Dy4 O5H Dy4 115.8(5) . 3
Dy4 O5H Dy4 115.8(5) 5 3
O1HW O1HW O2HW 89(10) 20 20
O1HW O1HW Dy2 80(10) 20 20
O2HW O1HW Dy2 158(2) 20 20
O1HW O1HW Na1 113(10) 20 5_665
O2HW O1HW Na1 53.5(14) 20 5_665
Dy2 O1HW Na1 148.4(17) 20 5_665
O1HW O1HW Na1 113(10) 20 19_655
O2HW O1HW Na1 53.5(14) 20 19_655
Dy2 O1HW Na1 148.4(17) 20 19_655
Na1 O1HW Na1 0.0(7) 5_665 19_655
O1HW O1HW Na1 113(10) 20 .
O2HW O1HW Na1 53.5(14) 20 .
Dy2 O1HW Na1 148.4(17) 20 .
Na1 O1HW Na1 0.0(7) 5_665 .
Na1 O1HW Na1 0.0(7) 19_655 .
O1HW O1HW Na1 113(10) 20 3_655
O2HW O1HW Na1 53.5(14) 20 3_655
Dy2 O1HW Na1 148.4(17) 20 3_655
Na1 O1HW Na1 0.0(7) 5_665 3_655
Na1 O1HW Na1 0.0(7) 19_655 3_655
Na1 O1HW Na1 0.0(7) . 3_655
O1HW O1HW Na1 113(10) 20 20
O2HW O1HW Na1 53.5(14) 20 20
Dy2 O1HW Na1 148.4(17) 20 20
Na1 O1HW Na1 0.0(7) 5_665 20
Na1 O1HW Na1 0.0(7) 19_655 20
Na1 O1HW Na1 0.0(7) . 20
Na1 O1HW Na1 0.0(7) 3_655 20
O1HW O1HW Na1 113(10) 20 21_665
O2HW O1HW Na1 53.5(14) 20 21_665
Dy2 O1HW Na1 148.4(17) 20 21_665
Na1 O1HW Na1 0.0(7) 5_665 21_665
Na1 O1HW Na1 0.0(7) 19_655 21_665
Na1 O1HW Na1 0.0(7) . 21_665
Na1 O1HW Na1 0.0(7) 3_655 21_665
Na1 O1HW Na1 0.0(7) 20 21_665
O1HW O1HW Dy1 84(10) 20 20
O2HW O1HW Dy1 165(2) 20 20
Dy2 O1HW Dy1 6.6(4) 20 20
Na1 O1HW Dy1 141.7(14) 5_665 20
Na1 O1HW Dy1 141.7(14) 19_655 20
Na1 O1HW Dy1 141.7(14) . 20
Na1 O1HW Dy1 141.7(14) 3_655 20
Na1 O1HW Dy1 141.7(14) 20 20
Na1 O1HW Dy1 141.7(14) 21_665 20
O1HW O1HW Dy1 84(10) 20 .
O2HW O1HW Dy1 165(2) 20 .
Dy2 O1HW Dy1 6.6(4) 20 .
Na1 O1HW Dy1 141.7(14) 5_665 .
Na1 O1HW Dy1 141.7(14) 19_655 .
Na1 O1HW Dy1 141.7(14) . .
Na1 O1HW Dy1 141.7(14) 3_655 .
Na1 O1HW Dy1 141.7(14) 20 .
Na1 O1HW Dy1 141.7(14) 21_665 .
Dy1 O1HW Dy1 0.0(4) 20 .
O1HW O1HW Na2 108(10) 20 19_655
O2HW O1HW Na2 41.5(16) 20 19_655
Dy2 O1HW Na2 160.4(16) 20 19_655
Na1 O1HW Na2 12.0(4) 5_665 19_655
Na1 O1HW Na2 12.0(4) 19_655 19_655
Na1 O1HW Na2 12.0(4) . 19_655
Na1 O1HW Na2 12.0(4) 3_655 19_655
Na1 O1HW Na2 12.0(4) 20 19_655
Na1 O1HW Na2 12.0(4) 21_665 19_655
Dy1 O1HW Na2 153.8(12) 20 19_655
Dy1 O1HW Na2 153.8(12) . 19_655
O2HW O2HW Na1 90(10) 20 5_665
O2HW O2HW Na1 90(10) 20 19_655
Na1 O2HW Na1 0.0(11) 5_665 19_655
O2HW O2HW Na1 90(10) 20 21_665
Na1 O2HW Na1 0.0(11) 5_665 21_665
Na1 O2HW Na1 0.0(11) 19_655 21_665
O2HW O2HW Na1 90(10) 20 20
Na1 O2HW Na1 0.0(11) 5_665 20
Na1 O2HW Na1 0.0(11) 19_655 20
Na1 O2HW Na1 0.0(11) 21_665 20
O2HW O2HW Na1 90(10) 20 3_655
Na1 O2HW Na1 0.0(11) 5_665 3_655
Na1 O2HW Na1 0.0(11) 19_655 3_655
Na1 O2HW Na1 0.0(11) 21_665 3_655
Na1 O2HW Na1 0.0(11) 20 3_655
O2HW O2HW Na2 90(10) 20 19_655
Na1 O2HW Na2 18.5(6) 5_665 19_655
Na1 O2HW Na2 18.5(6) 19_655 19_655
Na1 O2HW Na2 18.5(6) 21_665 19_655
Na1 O2HW Na2 18.5(6) 20 19_655
Na1 O2HW Na2 18.5(6) 3_655 19_655
O2HW O2HW Na2 90(10) 20 5_665
Na1 O2HW Na2 18.5(6) 5_665 5_665
Na1 O2HW Na2 18.5(6) 19_655 5_665
Na1 O2HW Na2 18.5(6) 21_665 5_665
Na1 O2HW Na2 18.5(6) 20 5_665
Na1 O2HW Na2 18.5(6) 3_655 5_665
Na2 O2HW Na2 0.0(8) 19_655 5_665
O2HW O2HW Na2 90(10) 20 20
Na1 O2HW Na2 18.5(6) 5_665 20
Na1 O2HW Na2 18.5(6) 19_655 20
Na1 O2HW Na2 18.5(6) 21_665 20
Na1 O2HW Na2 18.5(6) 20 20
Na1 O2HW Na2 18.5(6) 3_655 20
Na2 O2HW Na2 0.0(8) 19_655 20
Na2 O2HW Na2 0.0(8) 5_665 20
O2HW O2HW Na2 90(10) 20 3_655
Na1 O2HW Na2 18.5(6) 5_665 3_655
Na1 O2HW Na2 18.5(6) 19_655 3_655
Na1 O2HW Na2 18.5(6) 21_665 3_655
Na1 O2HW Na2 18.5(6) 20 3_655
Na1 O2HW Na2 18.5(6) 3_655 3_655
Na2 O2HW Na2 0.0(8) 19_655 3_655
Na2 O2HW Na2 0.0(8) 5_665 3_655
Na2 O2HW Na2 0.0(8) 20 3_655
O2HW O2HW Na2 90(10) 20 .
Na1 O2HW Na2 18.5(6) 5_665 .
Na1 O2HW Na2 18.5(6) 19_655 .
Na1 O2HW Na2 18.5(6) 21_665 .
Na1 O2HW Na2 18.5(6) 20 .
Na1 O2HW Na2 18.5(6) 3_655 .
Na2 O2HW Na2 0.0(8) 19_655 .
Na2 O2HW Na2 0.0(8) 5_665 .
Na2 O2HW Na2 0.0(8) 20 .
Na2 O2HW Na2 0.0(8) 3_655 .
O2HW O2HW Na2 90(10) 20 21_665
Na1 O2HW Na2 18.5(6) 5_665 21_665
Na1 O2HW Na2 18.5(6) 19_655 21_665
Na1 O2HW Na2 18.5(6) 21_665 21_665
Na1 O2HW Na2 18.5(6) 20 21_665
Na1 O2HW Na2 18.5(6) 3_655 21_665
Na2 O2HW Na2 0.0(8) 19_655 21_665
Na2 O2HW Na2 0.0(8) 5_665 21_665
Na2 O2HW Na2 0.0(8) 20 21_665
Na2 O2HW Na2 0.0(8) 3_655 21_665
Na2 O2HW Na2 0.0(8) . 21_665
O1M O1M O1M 0(10) 21_665 5_665
O1M O1M O1M 0(10) 21_665 20
O1M O1M O1M 0(10) 5_665 20
O1M O1M O1M 0(10) 21_665 19_655
O1M O1M O1M 0(10) 5_665 19_655
O1M O1M O1M 0(10) 20 19_655
O1M O1M O1M 0(10) 21_665 3_655
O1M O1M O1M 0(10) 5_665 3_655
O1M O1M O1M 0(10) 20 3_655
O1M O1M O1M 0(10) 19_655 3_655
O1M O1M O2M 90.0(5) 21_665 21_665
O1M O1M O2M 90.0(5) 5_665 21_665
O1M O1M O2M 0(10) 20 21_665
O1M O1M O2M 90.0(5) 19_655 21_665
O1M O1M O2M 90.0(5) 3_655 21_665
O1M O1M O2M 90.0(5) 21_665 5_665
O1M O1M O2M 90.0(5) 5_665 5_665
O1M O1M O2M 0(10) 20 5_665
O1M O1M O2M 90.0(5) 19_655 5_665
O1M O1M O2M 90.0(5) 3_655 5_665
O2M O1M O2M 0.000(8) 21_665 5_665
O1M O1M O2M 90.0(5) 21_665 20
O1M O1M O2M 90.0(5) 5_665 20
O1M O1M O2M 0(10) 20 20
O1M O1M O2M 90.0(5) 19_655 20
O1M O1M O2M 90.0(5) 3_655 20
O2M O1M O2M 0.000(8) 21_665 20
O2M O1M O2M 0.000(8) 5_665 20
O1M O1M O2M 90.0(5) 21_665 3_655
O1M O1M O2M 90.0(5) 5_665 3_655
O1M O1M O2M 0(10) 20 3_655
O1M O1M O2M 90.0(5) 19_655 3_655
O1M O1M O2M 90.0(5) 3_655 3_655
O2M O1M O2M 0.000(8) 21_665 3_655
O2M O1M O2M 0.000(8) 5_665 3_655
O2M O1M O2M 0.000(8) 20 3_655
O1M O1M O2M 90.0(5) 21_665 19_655
O1M O1M O2M 90.0(5) 5_665 19_655
O1M O1M O2M 0(10) 20 19_655
O1M O1M O2M 90.0(5) 19_655 19_655
O1M O1M O2M 90.0(5) 3_655 19_655
O2M O1M O2M 0.000(8) 21_665 19_655
O2M O1M O2M 0.000(8) 5_665 19_655
O2M O1M O2M 0.000(8) 20 19_655
O2M O1M O2M 0.000(8) 3_655 19_655
O1M O1M Dy1 61(10) 21_665 3_655
O1M O1M Dy1 61(10) 5_665 3_655
O1M O1M Dy1 0(10) 20 3_655
O1M O1M Dy1 148(10) 19_655 3_655
O1M O1M Dy1 148(10) 3_655 3_655
O2M O1M Dy1 77.6(12) 21_665 3_655
O2M O1M Dy1 77.6(12) 5_665 3_655
O2M O1M Dy1 77.6(12) 20 3_655
O2M O1M Dy1 77.6(12) 3_655 3_655
O2M O1M Dy1 77.6(12) 19_655 3_655
O1M O1M Dy1 61(10) 21_665 19_655
O1M O1M Dy1 61(10) 5_665 19_655
O1M O1M Dy1 0(10) 20 19_655
O1M O1M Dy1 148(10) 19_655 19_655
O1M O1M Dy1 148(10) 3_655 19_655
O2M O1M Dy1 77.6(12) 21_665 19_655
O2M O1M Dy1 77.6(12) 5_665 19_655
O2M O1M Dy1 77.6(12) 20 19_655
O2M O1M Dy1 77.6(12) 3_655 19_655
O2M O1M Dy1 77.6(12) 19_655 19_655
Dy1 O1M Dy1 0.0(3) 3_655 19_655
O2M O2M O2M 0(10) 21_665 19_655
O2M O2M O2M 0.0(9) 21_665 5_665
O2M O2M O2M 0.0(9) 19_655 5_665
O2M O2M O2M 0(10) 21_665 20
O2M O2M O2M 0(10) 19_655 20
O2M O2M O2M 0(10) 5_665 20
O2M O2M O2M 0(10) 21_665 3_655
O2M O2M O2M 0(10) 19_655 3_655
O2M O2M O2M 0(10) 5_665 3_655
O2M O2M O2M 0(10) 20 3_655
O2M O2M Dy1 60(10) 21_665 3_655
O2M O2M Dy1 0(10) 19_655 3_655
O2M O2M Dy1 60(10) 5_665 3_655
O2M O2M Dy1 0(10) 20 3_655
O2M O2M Dy1 0(10) 3_655 3_655
O2M O2M Dy1 60(10) 21_665 19_655
O2M O2M Dy1 0(10) 19_655 19_655
O2M O2M Dy1 60(10) 5_665 19_655
O2M O2M Dy1 0(10) 20 19_655
O2M O2M Dy1 0(10) 3_655 19_655
Dy1 O2M Dy1 0.0(3) 3_655 19_655
O2M O2M Dy1 60(10) 21_665 20
O2M O2M Dy1 0(10) 19_655 20
O2M O2M Dy1 60(10) 5_665 20
O2M O2M Dy1 0(10) 20 20
O2M O2M Dy1 0(10) 3_655 20
Dy1 O2M Dy1 118.4(5) 3_655 20
Dy1 O2M Dy1 118.4(5) 19_655 20
O2M O2M Dy1 173(10) 21_665 5_665
O2M O2M Dy1 0(10) 19_655 5_665
O2M O2M Dy1 173(10) 5_665 5_665
O2M O2M Dy1 0(10) 20 5_665
O2M O2M Dy1 0(10) 3_655 5_665
Dy1 O2M Dy1 118.4(5) 3_655 5_665
Dy1 O2M Dy1 118.4(5) 19_655 5_665
Dy1 O2M Dy1 118.4(5) 20 5_665
O2M O2M Dy1 173(10) 21_665 21_665
O2M O2M Dy1 0(10) 19_655 21_665
O2M O2M Dy1 173(10) 5_665 21_665
O2M O2M Dy1 0(10) 20 21_665
O2M O2M Dy1 0(10) 3_655 21_665
Dy1 O2M Dy1 118.4(5) 3_655 21_665
Dy1 O2M Dy1 118.4(5) 19_655 21_665
Dy1 O2M Dy1 118.4(5) 20 21_665
Dy1 O2M Dy1 0.0(3) 5_665 21_665
O2M O2M Dy2 61(10) 21_665 3_655
O2M O2M Dy2 0(10) 19_655 3_655
O2M O2M Dy2 61(10) 5_665 3_655
O2M O2M Dy2 0(10) 20 3_655
O2M O2M Dy2 0(10) 3_655 3_655
Dy1 O2M Dy2 20.95(15) 3_655 3_655
Dy1 O2M Dy2 20.95(15) 19_655 3_655
Dy1 O2M Dy2 120.8(2) 20 3_655
Dy1 O2M Dy2 120.8(2) 5_665 3_655
Dy1 O2M Dy2 120.8(2) 21_665 3_655
O2M O2M Dy2 61(10) 21_665 19_655
O2M O2M Dy2 0(10) 19_655 19_655
O2M O2M Dy2 61(10) 5_665 19_655
O2M O2M Dy2 0(10) 20 19_655
O2M O2M Dy2 0(10) 3_655 19_655
Dy1 O2M Dy2 20.95(15) 3_655 19_655
Dy1 O2M Dy2 20.95(15) 19_655 19_655
Dy1 O2M Dy2 120.8(2) 20 19_655
Dy1 O2M Dy2 120.8(2) 5_665 19_655
Dy1 O2M Dy2 120.8(2) 21_665 19_655
Dy2 O2M Dy2 0.0(3) 3_655 19_655
Na1 Na1 Na1 0.0(5) 21_665 5_665
Na1 Na1 Na1 0.0(4) 21_665 19_655
Na1 Na1 Na1 0.0(4) 5_665 19_655
Na1 Na1 Na1 0(10) 21_665 20
Na1 Na1 Na1 0(10) 5_665 20
Na1 Na1 Na1 0(10) 19_655 20
Na1 Na1 Na1 0.0(4) 21_665 3_655
Na1 Na1 Na1 0.0(4) 5_665 3_655
Na1 Na1 Na1 0.0(4) 19_655 3_655
Na1 Na1 Na1 0.0(4) 20 3_655
Na1 Na1 Na2 90.0(2) 21_665 21_665
Na1 Na1 Na2 90.0(2) 5_665 21_665
Na1 Na1 Na2 90.0(2) 19_655 21_665
Na1 Na1 Na2 0(10) 20 21_665
Na1 Na1 Na2 90.0(2) 3_655 21_665
Na1 Na1 Na2 90.0(2) 21_665 20
Na1 Na1 Na2 90.0(2) 5_665 20
Na1 Na1 Na2 90.0(2) 19_655 20
Na1 Na1 Na2 0(10) 20 20
Na1 Na1 Na2 90.0(2) 3_655 20
Na2 Na1 Na2 0.000(5) 21_665 20
Na1 Na1 Na2 90.0(2) 21_665 19_655
Na1 Na1 Na2 90.0(2) 5_665 19_655
Na1 Na1 Na2 90.0(2) 19_655 19_655
Na1 Na1 Na2 0(10) 20 19_655
Na1 Na1 Na2 90.0(2) 3_655 19_655
Na2 Na1 Na2 0.000(4) 21_665 19_655
Na2 Na1 Na2 0.000(4) 20 19_655
Na1 Na1 Na2 90.0(2) 21_665 5_665
Na1 Na1 Na2 90.0(2) 5_665 5_665
Na1 Na1 Na2 90.0(2) 19_655 5_665
Na1 Na1 Na2 0(10) 20 5_665
Na1 Na1 Na2 90.0(2) 3_655 5_665
Na2 Na1 Na2 0.000(4) 21_665 5_665
Na2 Na1 Na2 0.000(5) 20 5_665
Na2 Na1 Na2 0.000(4) 19_655 5_665
Na1 Na1 Na2 90.0(2) 21_665 3_655
Na1 Na1 Na2 90.0(2) 5_665 3_655
Na1 Na1 Na2 90.0(2) 19_655 3_655
Na1 Na1 Na2 0(10) 20 3_655
Na1 Na1 Na2 90.0(2) 3_655 3_655
Na2 Na1 Na2 0.000(4) 21_665 3_655
Na2 Na1 Na2 0.000(4) 20 3_655
Na2 Na1 Na2 0.000(4) 19_655 3_655
Na2 Na1 Na2 0.000(4) 5_665 3_655
Na1 Na1 O1HW 115(10) 21_665 3_655
Na1 Na1 O1HW 115(10) 5_665 3_655
Na1 Na1 O1HW 132(10) 19_655 3_655
Na1 Na1 O1HW 0(10) 20 3_655
Na1 Na1 O1HW 132(10) 3_655 3_655
Na2 Na1 O1HW 129.0(8) 21_665 3_655
Na2 Na1 O1HW 129.0(8) 20 3_655
Na2 Na1 O1HW 129.0(8) 19_655 3_655
Na2 Na1 O1HW 129.0(8) 5_665 3_655
Na2 Na1 O1HW 129.0(8) 3_655 3_655
Na1 Na1 O1HW 115(10) 21_665 19_655
Na1 Na1 O1HW 115(10) 5_665 19_655
Na1 Na1 O1HW 132(10) 19_655 19_655
Na1 Na1 O1HW 0(10) 20 19_655
Na1 Na1 O1HW 132(10) 3_655 19_655
Na2 Na1 O1HW 129.0(8) 21_665 19_655
Na2 Na1 O1HW 129.0(8) 20 19_655
Na2 Na1 O1HW 129.0(8) 19_655 19_655
Na2 Na1 O1HW 129.0(8) 5_665 19_655
Na2 Na1 O1HW 129.0(8) 3_655 19_655
O1HW Na1 O1HW 0.0(7) 3_655 19_655
Na2 Na2 Na2 0.0(4) 21_665 19_655
Na2 Na2 Na2 0.0(5) 21_665 5_665
Na2 Na2 Na2 0.0(5) 19_655 5_665
Na2 Na2 Na2 0(10) 21_665 20
Na2 Na2 Na2 0(10) 19_655 20
Na2 Na2 Na2 0(10) 5_665 20
Na2 Na2 Na2 0.0(4) 21_665 3_655
Na2 Na2 Na2 0.0(4) 19_655 3_655
Na2 Na2 Na2 0.0(4) 5_665 3_655
Na2 Na2 Na2 0.0(4) 20 3_655
Na2 Na2 O2HW 66(10) 21_665 19_655
Na2 Na2 O2HW 134(10) 19_655 19_655
Na2 Na2 O2HW 66(10) 5_665 19_655
Na2 Na2 O2HW 0(10) 20 19_655
Na2 Na2 O2HW 134(10) 3_655 19_655
Na2 Na2 O2HW 66(10) 21_665 3_655
Na2 Na2 O2HW 134(10) 19_655 3_655
Na2 Na2 O2HW 66(10) 5_665 3_655
Na2 Na2 O2HW 0(10) 20 3_655
Na2 Na2 O2HW 134(10) 3_655 3_655
O2HW Na2 O2HW 0.0(7) 19_655 3_655
Na2 Na2 O2HW 66(10) 21_665 .
Na2 Na2 O2HW 46(10) 19_655 .
Na2 Na2 O2HW 66(10) 5_665 .
Na2 Na2 O2HW 0(10) 20 .
Na2 Na2 O2HW 46(10) 3_655 .
O2HW Na2 O2HW 87.7(11) 19_655 .
O2HW Na2 O2HW 87.7(11) 3_655 .
Na2 Na2 O2HW 66(10) 21_665 20
Na2 Na2 O2HW 46(10) 19_655 20
Na2 Na2 O2HW 66(10) 5_665 20
Na2 Na2 O2HW 0(10) 20 20
Na2 Na2 O2HW 46(10) 3_655 20
O2HW Na2 O2HW 87.7(11) 19_655 20
O2HW Na2 O2HW 87.7(11) 3_655 20
O2HW Na2 O2HW 0.0(11) . 20
Na2 Na2 O2HW 143(10) 21_665 21_665
Na2 Na2 O2HW 90(10) 19_655 21_665
Na2 Na2 O2HW 143(10) 5_665 21_665
Na2 Na2 O2HW 0(10) 20 21_665
Na2 Na2 O2HW 90(10) 3_655 21_665
O2HW Na2 O2HW 87.7(11) 19_655 21_665
O2HW Na2 O2HW 87.7(11) 3_655 21_665
O2HW Na2 O2HW 87.7(11) . 21_665
O2HW Na2 O2HW 87.7(11) 20 21_665
Na2 Na2 O2HW 143(10) 21_665 5_665
Na2 Na2 O2HW 90(10) 19_655 5_665
Na2 Na2 O2HW 143(10) 5_665 5_665
Na2 Na2 O2HW 0(10) 20 5_665
Na2 Na2 O2HW 90(10) 3_655 5_665
O2HW Na2 O2HW 87.7(11) 19_655 5_665
O2HW Na2 O2HW 87.7(11) 3_655 5_665
O2HW Na2 O2HW 87.7(11) . 5_665
O2HW Na2 O2HW 87.7(11) 20 5_665
O2HW Na2 O2HW 0.0(7) 21_665 5_665
C1 O1 Dy2 153.3(19) . 20
C1 O1 Dy1 146.2(17) . .
Dy2 O1 Dy1 20.37(18) 20 .
C1 O1 Dy1 146.2(17) . 20
Dy2 O1 Dy1 20.37(18) 20 20
Dy1 O1 Dy1 0.0(3) . 20
C1 O2 Dy3 140.5(16) . 16_556
C1 O2 Dy3 140.5(16) . 10_665
Dy3 O2 Dy3 0.00(17) 16_556 10_665
O1 C1 O2 118.2(19) . .
O1 C1 C2 115.3(18) . .
O2 C1 C2 126.5(19) . .
C3 C2 C7 120.0 . .
C3 C2 C1 120.6(19) . .
C7 C2 C1 119.2(19) . .
C4 C3 C2 120.0 . .
C3 C4 C5 120.0 . .
C4 C5 C6 120.0 . .
C4 C5 C9 123.3(18) . .
C6 C5 C9 116.6(18) . .
C5 C6 C7 120.0 . .
C6 C7 C2 120.0 . .
C9 C8 C9 120.2(15) 19 .
C8 C9 C10 119.5(10) . .
C8 C9 C5 120.8(16) . .
C10 C9 C5 119.7(16) . .
C9 C10 C11 121.2(10) . .
C10 C11 C10 118.3(15) 19 .
C10 C11 C23 120.3(8) 19 19
C10 C11 C23 120.3(8) . 19
C10 C11 C23 120.3(8) 19 .
C10 C11 C23 120.3(8) . .
C23 C11 C23 0.0(16) 19 .
C23 C23 N1 25(10) 19 .
C23 C23 N1 155(10) 19 19
N1 C23 N1 129.5(19) . 19
C23 C23 C22 90(10) 19 .
N1 C23 C22 115.1(9) . .
N1 C23 C22 115.1(9) 19 .
C23 C23 C11 90(10) 19 .
C23 C23 N2 110(10) 19 19
N1 C23 N2 84.9(12) . 19
N1 C23 N2 44.6(7) 19 19
C22 C23 N2 159.3(5) . 19
C12 O3 Dy2 132.3(15) . .
C12 O3 Dy2 132.3(15) . 20
Dy2 O3 Dy2 0.0(3) . 20
C12 O3 Dy1 121.0(15) . 20
Dy2 O3 Dy1 18.1(2) . 20
Dy2 O3 Dy1 18.1(2) 20 20
C12 O4 Dy3 125.7(15) . .
C12 O4 Dy3 127.5(14) . 10_665
Dy3 O4 Dy3 11.4(2) . 10_665
C12 O4 Dy3 127.5(14) . 16_556
Dy3 O4 Dy3 11.4(2) . 16_556
Dy3 O4 Dy3 0.00(12) 10_665 16_556
O3 C12 O4 142.5(19) . .
O3 C12 C13 109.8(12) . .
O4 C12 C13 107.7(12) . .
C14 C13 C18 120.0 . .
C14 C13 C12 119.7(13) . .
C18 C13 C12 120.3(13) . .
C13 C14 C15 120.0 . .
C14 C15 C16 120.0 . .
C17 C16 C15 120.0 . .
C17 C16 C20 122.0(19) . .
C15 C16 C20 118.0(19) . .
C16 C17 C18 120.0 . .
C17 C18 C13 120.0 . .
C20 C19 C20 118.6(14) . 19
C19 C20 C21 121.2(10) . .
C19 C20 C16 121.8(15) . .
C21 C20 C16 116.7(15) . .
C22 C21 C20 119.2(10) . .
C21 C22 C21 120.6(15) . 19
C21 C22 C23 119.7(7) . 19
C21 C22 C23 119.7(7) 19 19
C21 C22 C23 119.7(7) . .
C21 C22 C23 119.7(7) 19 .
C23 C22 C23 0.0(15) 19 .
C23 N1 C23 0(2) 19 .
C23 N1 N2 91.1(14) 19 .
C23 N1 N2 91.1(14) . .
N2 N2 N1 114.2(6) 19 .
N2 N2 Dy4 119.9(2) 19 .
N1 N2 Dy4 125.9(6) . .
O1F C1F O1F 134(3) . 7_556
C1F O1F Dy4 132.0(17) . .

loop_
_geom_bond_atom_site_label_1
_geom_bond_atom_site_label_2
_geom_bond_distance
_geom_bond_site_symmetry_2
Dy1 Dy1 0.00(2) 20
Dy1 Dy2 0.821(6) 20
Dy1 O1HW 2.238(14) 20
Dy1 O1HW 2.238(14) .
Dy1 O1M 2.273(10) 5_665
Dy1 O1M 2.273(10) 19_655
Dy1 O1M 2.273(10) 20
Dy1 O1M 2.273(10) .
Dy1 O1M 2.273(10) 21_665
Dy1 O1M 2.273(10) 3_655
Dy1 O1H 2.306(18) 16_556
Dy1 O1H 2.306(18) 12
Dy1 O1 2.329(12) .
Dy1 O1 2.329(12) 20
Dy1 O2H 2.340(9) 21_665
Dy1 O2H 2.340(9) .
Dy1 O2H 2.340(9) 3_655
Dy1 O2H 2.340(9) 20
Dy1 Dy3 3.629(3) 3_655
Dy1 Dy2 3.912(9) 16_556
Dy1 Dy2 3.921(3) 21_665
Dy1 Dy2 3.921(3) 5_665
Dy1 Dy2 3.921(3) 3_655
Dy1 Dy2 3.921(3) 19_655
Dy2 Dy2 0.000(19) 20
Dy2 O1HW 1.444(16) 20
Dy2 O2HW 2.224(14) 20
Dy2 O2HW 2.224(14) .
Dy2 O2M 2.271(11) 19_655
Dy2 O2M 2.271(11) 5_665
Dy2 O2M 2.271(11) 3_655
Dy2 O2M 2.271(11) 20
Dy2 O2M 2.271(11) 21_665
Dy2 O2M 2.271(11) .
Dy2 O3 2.325(12) .
Dy2 O3 2.325(12) 20
Dy2 O1H 2.338(19) .
Dy2 O1H 2.338(19) 20
Dy2 O3H 2.344(9) .
Dy2 O3H 2.344(9) 21_665
Dy2 O3H 2.344(9) 20
Dy2 O3H 2.344(9) 3_655
Dy2 Dy3 3.972(4) 3_655
Dy3 O1H 2.254(16) .
Dy3 O1H 2.254(16) 21_665
Dy3 O4 2.314(13) 21_665
Dy3 O4 2.314(13) .
Dy3 O2 2.330(13) 16_556
Dy3 O2 2.330(13) 10_665
Dy3 O2H 2.49(2) 16_556
Dy3 O3H 2.49(2) .
Dy3 O3H 2.49(2) 21_665
Dy3 O1W 2.94(7) .
Dy4 O4H 2.295(15) 15_556
Dy4 O5H 2.340(7) .
Dy4 O1F 2.370(16) 20
Dy4 O1F 2.370(16) .
Dy4 O4H 2.400(11) 5
Dy4 O4H 2.400(11) .
Dy4 O2W 2.49(2) .
Dy4 N2 2.658(15) .
Dy4 N2 2.658(15) 20
Dy4 Dy4 3.895(3) 17_556
Dy4 Dy4 3.895(3) 15_556
Dy4 Dy4 3.965(4) 5
O1H Dy1 1.701(18) 20
O1H Dy1 2.306(18) 16_556
O1H Dy1 2.306(18) 12
O1H Dy2 2.338(19) 20
O1H Dy3 2.377(16) 16_556
O1H Dy3 2.377(16) 10_665
O2H O2H 0.00(5) 21_665
O2H O3H 0.74(2) 21_665
O2H Dy1 2.340(9) 21_665
O2H Dy1 2.340(9) 5_665
O2H Dy1 2.340(9) 20
O2H Dy2 2.453(12) 21_665
O2H Dy2 2.453(12) 5_665
O2H Dy2 2.453(11) 20
O2H Dy3 2.49(2) 10_665
O2H Dy3 2.49(2) 16_556
O3H O3H 0.00(5) 21_665
O3H Dy2 2.344(9) 21_665
O3H Dy2 2.344(9) 5_665
O3H Dy2 2.344(9) 20
O3H Dy1 2.485(13) 21_665
O3H Dy1 2.485(13) 20
O3H Dy1 2.485(13) 5_665
O4H Dy4 2.295(15) 17_556
O4H Dy4 2.400(11) 3
O5H Dy4 2.340(7) 5
O5H Dy4 2.341(7) 3
O1HW O1HW 0.00(8) 20
O1HW O2HW 0.817(15) 20
O1HW Dy2 1.444(16) 20
O1HW Na1 2.23(2) 5_665
O1HW Na1 2.23(2) 19_655
O1HW Na1 2.23(2) .
O1HW Na1 2.23(2) 3_655
O1HW Na1 2.23(2) 20
O1HW Na1 2.23(2) 21_665
O1HW Dy1 2.238(14) 20
O1HW Na2 2.75(2) 19_655
O2HW O2HW 0.00(5) 20
O2HW Na1 1.86(2) 5_665
O2HW Na1 1.86(2) 19_655
O2HW Na1 1.86(2) 21_665
O2HW Na1 1.86(2) 20
O2HW Na1 1.86(2) 3_655
O2HW Na2 2.21(2) 19_655
O2HW Na2 2.21(2) 5_665
O2HW Na2 2.21(2) 20
O2HW Na2 2.21(2) 3_655
O2HW Na2 2.21(2) .
O2HW Na2 2.21(2) 21_665
O1M O1M 0.00(10) 21_665
O1M O1M 0.00(10) 5_665
O1M O1M 0.00(10) 20
O1M O1M 0.00(10) 19_655
O1M O1M 0.00(10) 3_655
O1M O2M 0.77(4) 21_665
O1M O2M 0.77(4) 5_665
O1M O2M 0.77(4) 20
O1M O2M 0.77(4) 3_655
O1M O2M 0.77(4) 19_655
O1M Dy1 2.273(10) 3_655
O1M Dy1 2.273(10) 19_655
O2M O2M 0.00(9) 21_665
O2M O2M 0.00(9) 19_655
O2M O2M 0.00(9) 5_665
O2M O2M 0.00(9) 20
O2M O2M 0.00(9) 3_655
O2M Dy1 2.238(7) 3_655
O2M Dy1 2.238(7) 19_655
O2M Dy1 2.238(7) 20
O2M Dy1 2.238(7) 5_665
O2M Dy1 2.238(7) 21_665
O2M Dy2 2.271(11) 3_655
O2M Dy2 2.271(11) 19_655
Na1 Na1 0.00(4) 21_665
Na1 Na1 0.00(4) 5_665
Na1 Na1 0.00(4) 19_655
Na1 Na1 0.00(4) 20
Na1 Na1 0.00(4) 3_655
Na1 Na2 0.738(19) 21_665
Na1 Na2 0.738(19) 20
Na1 Na2 0.738(19) 19_655
Na1 Na2 0.738(19) 5_665
Na1 Na2 0.738(19) 3_655
Na1 O1HW 2.23(2) 3_655
Na1 O1HW 2.23(2) 19_655
Na2 Na2 0.00(4) 21_665
Na2 Na2 0.00(4) 19_655
Na2 Na2 0.00(4) 5_665
Na2 Na2 0.00(4) 20
Na2 Na2 0.00(4) 3_655
Na2 O2HW 2.21(2) 19_655
Na2 O2HW 2.21(2) 3_655
Na2 O2HW 2.21(2) 20
Na2 O2HW 2.21(2) 21_665
Na2 O2HW 2.21(2) 5_665
O1 C1 1.238(10) .
O1 Dy2 2.310(17) 20
O1 Dy1 2.329(12) 20
O2 C1 1.244(10) .
O2 Dy3 2.330(13) 16_556
O2 Dy3 2.330(13) 10_665
C1 C2 1.516(10) .
C2 C3 1.3900 .
C2 C7 1.3900 .
C3 C4 1.3900 .
C4 C5 1.3900 .
C5 C6 1.3900 .
C5 C9 1.516(9) .
C6 C7 1.3900 .
C8 C9 1.395(9) 19
C8 C9 1.395(9) .
C9 C10 1.395(9) .
C10 C11 1.398(9) .
C11 C10 1.398(9) 19
C11 C23 1.510(10) 19
C11 C23 1.510(10) .
C23 C23 0.00(8) 19
C23 N1 1.333(9) .
C23 N1 1.333(9) 19
C23 C22 1.497(10) .
C23 N2 1.91(2) 19
O3 C12 1.228(10) .
O3 Dy2 2.325(12) 20
O3 Dy1 2.600(18) 20
O4 C12 1.231(10) .
O4 Dy3 2.835(16) 10_665
O4 Dy3 2.835(16) 16_556
C12 C13 1.500(10) .
C13 C14 1.3900 .
C13 C18 1.3900 .
C14 C15 1.3900 .
C15 C16 1.3900 .
C16 C17 1.3900 .
C16 C20 1.490(9) .
C17 C18 1.3900 .
C19 C20 1.388(9) .
C19 C20 1.388(9) 19
C20 C21 1.388(9) .
C21 C22 1.388(9) .
C22 C21 1.388(9) 19
C22 C23 1.497(10) 19
N1 C23 1.333(9) 19
N1 N2 1.339(10) .
N2 N2 1.315(10) 19
C1F O1F 1.227(10) .
C1F O1F 1.227(10) 7_556

loop_
_platon_squeeze_void_nr
_platon_squeeze_void_average_x
_platon_squeeze_void_average_y
_platon_squeeze_void_average_z
_platon_squeeze_void_volume
_platon_squeeze_void_count_electrons
_platon_squeeze_void_content
1 -0.012 0.387 -0.004 15505 5180 ' '
